data_7154608
loop_
_publ_author_name
'Chen, Ping-Fan'
'Kuo, Kung-Kai'
'Vandavasi, Jaya Kishore'
'Boominathan, Siva Senthil Kumar'
'Chen, Chung-Yu'
'Wang, Jeh-Jeng'

_publ_section_title
;
 Metal-free cycloaddition to synthesize
 naphtho[2,3-d][1,2,3]triazole-4,9-diones.
;
_journal_issue 35
_journal_name_full 'Organic &amp; biomolecular chemistry'
_journal_page_first 9261
_journal_page_last 9266
_journal_paper_doi 10.1039/c5ob01322d
_journal_volume 13
_journal_year 2015
_chemical_formula_moiety 'C20 H14 N6 O4'
_chemical_formula_sum 'C20 H14 N6 O4'
_chemical_formula_weight 402.37
_space_group_IT_number 2
_symmetry_cell_setting triclinic
_symmetry_Int_Tables_number 2
_symmetry_space_group_name_Hall '-P 1'
_symmetry_space_group_name_H-M 'P -1'
_atom_sites_solution_hydrogens geom
_atom_sites_solution_primary direct
_atom_sites_solution_secondary difmap
_audit_creation_method SHELXL-97
_audit_update_record
;
2015-06-29 deposited with the CCDC.
2015-07-21 downloaded from the CCDC.
;
_cell_angle_alpha 74.882(4)
_cell_angle_beta 64.370(4)
_cell_angle_gamma 64.823(4)
_cell_formula_units_Z 10
_cell_length_a 17.0052(7)
_cell_length_b 17.3045(8)
_cell_length_c 19.3461(8)
_cell_measurement_reflns_used 8431
_cell_measurement_temperature 150(2)
_cell_measurement_theta_max 29.1749
_cell_measurement_theta_min 2.6685
_cell_volume 4624.5(4)
_computing_cell_refinement
; 
CrysAlis RED, Oxford Diffraction Ltd., 
Version 1.171.32.29 (release 10-06-2008 CrysAlis171 .NET) 
(compiled Jun 10 2008,16:49:55) 
;
_computing_data_collection
; 
CrysAlis CCD, Oxford Diffraction Ltd., 
Version 1.171.32.29 (release 10-06-2008 CrysAlis171 .NET) 
(compiled Jun 10 2008,16:49:55) 
;
_computing_data_reduction
; 
CrysAlis RED, Oxford Diffraction Ltd., 
Version 1.171.32.29 (release 10-06-2008 CrysAlis171 .NET) 
(compiled Jun 10 2008,16:49:55) 
;
_computing_molecular_graphics 'Bruker SHELXTL'
_computing_publication_material 'Bruker SHELXTL'
_computing_structure_refinement 'SHELXL-97 (Sheldrick, 2008)'
_computing_structure_solution 'SHELXS-97 (Sheldrick, 2008)'
_diffrn_ambient_temperature 150(2)
_diffrn_measured_fraction_theta_full 0.999
_diffrn_measured_fraction_theta_max 0.846
_diffrn_measurement_device_type 'CCD detector'
_diffrn_measurement_method '\w scans'
_diffrn_radiation_monochromator graphite
_diffrn_radiation_probe x-ray
_diffrn_radiation_type MoK\a
_diffrn_radiation_wavelength 0.71073
_diffrn_reflns_av_R_equivalents 0.0295
_diffrn_reflns_av_sigmaI/netI 0.0612
_diffrn_reflns_limit_h_max 23
_diffrn_reflns_limit_h_min -22
_diffrn_reflns_limit_k_max 18
_diffrn_reflns_limit_k_min -21
_diffrn_reflns_limit_l_max 26
_diffrn_reflns_limit_l_min -25
_diffrn_reflns_number 39884
_diffrn_reflns_theta_full 26.00
_diffrn_reflns_theta_max 29.24
_diffrn_reflns_theta_min 2.67
_diffrn_source 'fine-focus sealed tube'
_exptl_absorpt_coefficient_mu 0.105
_exptl_absorpt_correction_T_max 1.00000
_exptl_absorpt_correction_T_min 0.99489
_exptl_absorpt_correction_type multi-scan
_exptl_absorpt_process_details
; 
CrysAlisPro, Agilent Technologies, 
Version 1.171.35.21 (release 20-01-2012 CrysAlis171 .NET) 
(compiled Jan 23 2012,18:06:46) 
Empirical absorption correction using spherical harmonics, 
 implemented in SCALE3 ABSPACK scaling algorithm. 
;
_exptl_crystal_colour brown
_exptl_crystal_density_diffrn 1.445
_exptl_crystal_density_method 'not measured'
_exptl_crystal_description parallelepiped
_exptl_crystal_F_000 2080
_exptl_crystal_size_max 0.53
_exptl_crystal_size_mid 0.47
_exptl_crystal_size_min 0.26
_refine_diff_density_max 0.312
_refine_diff_density_min -0.257
_refine_diff_density_rms 0.049
_refine_ls_extinction_method none
_refine_ls_goodness_of_fit_ref 1.002
_refine_ls_hydrogen_treatment constr
_refine_ls_matrix_type full
_refine_ls_number_parameters 1351
_refine_ls_number_reflns 21289
_refine_ls_number_restraints 0
_refine_ls_restrained_S_all 1.002
_refine_ls_R_factor_all 0.0904
_refine_ls_R_factor_gt 0.0530
_refine_ls_shift/su_max 0.003
_refine_ls_shift/su_mean 0.000
_refine_ls_structure_factor_coef Fsqd
_refine_ls_weighting_details 'calc w=1/[\s^2^(Fo^2^)+(0.0426P)^2^+1.3280P] where P=(Fo^2^+2Fc^2^)/3'
_refine_ls_weighting_scheme calc
_refine_ls_wR_factor_gt 0.1011
_refine_ls_wR_factor_ref 0.1183
_reflns_number_gt 14407
_reflns_number_total 21289
_reflns_threshold_expression >2sigma(I)
_cod_data_source_file c5ob01322d2.cif
_cod_data_source_block bn4ome
_cod_depositor_comments 'Adding full bibliography for 7154608--7154609.cif.'
_cod_original_cell_volume 4624.5(3)
_cod_database_code 7154608

loop_
_symmetry_equiv_pos_as_xyz
'x, y, z'
'-x, -y, -z'

loop_
_atom_site_label
_atom_site_type_symbol
_atom_site_fract_x
_atom_site_fract_y
_atom_site_fract_z
_atom_site_U_iso_or_equiv
_atom_site_adp_type
_atom_site_occupancy
_atom_site_symmetry_multiplicity
_atom_site_calc_flag
_atom_site_refinement_flags
O1 O 0.44245(9) 0.13877(9) 0.64525(7) 0.0253(3) Uani 1 1 d .
O2 O 0.61531(11) 0.03409(10) 0.35303(8) 0.0381(4) Uani 1 1 d .
O3 O 0.68330(10) 0.06333(10) 0.83454(8) 0.0361(4) Uani 1 1 d .
O4 O 0.03297(10) 0.33808(10) 0.77559(8) 0.0366(4) Uani 1 1 d .
N1 N 0.64365(11) 0.01660(10) 0.58013(9) 0.0237(4) Uani 1 1 d .
N2 N 0.72224(12) -0.03745(12) 0.53076(10) 0.0322(4) Uani 1 1 d .
N3 N 0.70790(12) -0.03063(12) 0.46736(10) 0.0315(4) Uani 1 1 d .
N4 N 0.42468(12) 0.16829(12) 0.40740(10) 0.0328(4) Uani 1 1 d .
N5 N 0.34536(12) 0.21667(12) 0.45501(10) 0.0328(4) Uani 1 1 d .
N6 N 0.35311(11) 0.20359(11) 0.52488(9) 0.0241(4) Uani 1 1 d .
C1 C 0.71260(17) -0.00753(17) 0.88691(13) 0.0438(6) Uani 1 1 d .
H1A H 0.7193 0.0130 0.9260 0.066 Uiso 1 1 calc R
H1B H 0.7728 -0.0492 0.8586 0.066 Uiso 1 1 calc R
H1C H 0.6658 -0.0349 0.9120 0.066 Uiso 1 1 calc R
C2 C 0.67017(13) 0.04674(13) 0.77600(11) 0.0262(4) Uani 1 1 d .
C3 C 0.68210(13) -0.03353(13) 0.76369(11) 0.0264(4) Uani 1 1 d .
H3B H 0.6987 -0.0819 0.7984 0.032 Uiso 1 1 calc R
C4 C 0.66973(13) -0.04295(13) 0.70035(11) 0.0241(4) Uani 1 1 d .
H4B H 0.6774 -0.0977 0.6916 0.029 Uiso 1 1 calc R
C5 C 0.64613(13) 0.02800(13) 0.65030(11) 0.0231(4) Uani 1 1 d .
C6 C 0.63179(14) 0.10928(13) 0.66279(12) 0.0269(4) Uani 1 1 d .
H6A H 0.6142 0.1576 0.6283 0.032 Uiso 1 1 calc R
C7 C 0.64344(14) 0.11861(13) 0.72596(12) 0.0294(5) Uani 1 1 d .
H7A H 0.6333 0.1738 0.7356 0.035 Uiso 1 1 calc R
C8 C 0.57909(13) 0.05819(12) 0.54722(11) 0.0208(4) Uani 1 1 d .
C9 C 0.62105(13) 0.02842(13) 0.47558(11) 0.0241(4) Uani 1 1 d .
C10 C 0.57791(14) 0.05949(13) 0.41675(11) 0.0263(4) Uani 1 1 d .
C11 C 0.48339(14) 0.12399(13) 0.44648(11) 0.0238(4) Uani 1 1 d .
C12 C 0.43858(13) 0.14655(12) 0.52114(10) 0.0207(4) Uani 1 1 d .
C13 C 0.48140(13) 0.11778(12) 0.58026(11) 0.0199(4) Uani 1 1 d .
C14 C 0.27252(13) 0.24143(13) 0.58992(11) 0.0236(4) Uani 1 1 d .
C15 C 0.22833(14) 0.32937(14) 0.58872(12) 0.0298(5) Uani 1 1 d .
H15A H 0.2532 0.3657 0.5464 0.036 Uiso 1 1 calc R
C16 C 0.14684(14) 0.36415(14) 0.65026(12) 0.0310(5) Uani 1 1 d .
H16A H 0.1150 0.4245 0.6498 0.037 Uiso 1 1 calc R
C17 C 0.11230(14) 0.31068(14) 0.71205(11) 0.0271(5) Uani 1 1 d .
C18 C 0.15911(14) 0.22233(14) 0.71283(12) 0.0288(5) Uani 1 1 d .
H18A H 0.1358 0.1859 0.7559 0.035 Uiso 1 1 calc R
C19 C 0.23890(14) 0.18722(13) 0.65176(11) 0.0264(4) Uani 1 1 d .
H19A H 0.2704 0.1268 0.6520 0.032 Uiso 1 1 calc R
C20 C -0.03368(15) 0.42177(15) 0.76746(14) 0.0385(5) Uani 1 1 d .
H20A H -0.0867 0.4340 0.8165 0.058 Uiso 1 1 calc R
H20B H -0.0558 0.4242 0.7275 0.058 Uiso 1 1 calc R
H20C H -0.0042 0.4645 0.7528 0.058 Uiso 1 1 calc R
O5 O 0.38497(9) 0.22216(9) 0.24087(8) 0.0253(3) Uani 1 1 d .
O6 O 0.60718(10) 0.35780(10) 0.27114(8) 0.0350(4) Uani 1 1 d .
O7 O 0.52609(10) -0.07746(9) 0.07643(8) 0.0328(3) Uani 1 1 d .
O8 O -0.04245(10) 0.40080(11) 0.36724(10) 0.0443(4) Uani 1 1 d .
N7 N 0.59527(11) 0.14066(11) 0.19033(9) 0.0228(4) Uani 1 1 d .
N8 N 0.68482(11) 0.12809(12) 0.17853(10) 0.0307(4) Uani 1 1 d .
N9 N 0.68279(12) 0.19226(12) 0.20440(10) 0.0313(4) Uani 1 1 d .
N10 N 0.40044(13) 0.43545(13) 0.33322(11) 0.0386(5) Uani 1 1 d .
N11 N 0.31258(13) 0.44835(13) 0.35012(11) 0.0397(5) Uani 1 1 d .
N12 N 0.30999(11) 0.38601(11) 0.32073(9) 0.0267(4) Uani 1 1 d .
C21 C 0.55095(17) -0.16728(13) 0.09998(13) 0.0364(5) Uani 1 1 d .
H21A H 0.5325 -0.1937 0.0733 0.055 Uiso 1 1 calc R
H21B H 0.5187 -0.1761 0.1557 0.055 Uiso 1 1 calc R
H21C H 0.6187 -0.1936 0.0871 0.055 Uiso 1 1 calc R
C22 C 0.54612(13) -0.02891(13) 0.10765(11) 0.0241(4) Uani 1 1 d .
C23 C 0.57325(14) -0.05600(13) 0.17057(11) 0.0264(4) Uani 1 1 d .
H23A H 0.5810 -0.1127 0.1947 0.032 Uiso 1 1 calc R
C24 C 0.58909(13) 0.00046(13) 0.19814(11) 0.0252(4) Uani 1 1 d .
H24A H 0.6077 -0.0174 0.2413 0.030 Uiso 1 1 calc R
C25 C 0.57762(13) 0.08217(12) 0.16260(11) 0.0217(4) Uani 1 1 d .
C26 C 0.55113(14) 0.10973(13) 0.09943(11) 0.0275(5) Uani 1 1 d .
H26A H 0.5441 0.1663 0.0752 0.033 Uiso 1 1 calc R
C27 C 0.53511(14) 0.05429(13) 0.07220(11) 0.0284(5) Uani 1 1 d .
H27A H 0.5165 0.0726 0.0291 0.034 Uiso 1 1 calc R
C28 C 0.53618(13) 0.21360(12) 0.22436(10) 0.0201(4) Uani 1 1 d .
C29 C 0.59253(13) 0.24577(13) 0.23257(11) 0.0244(4) Uani 1 1 d .
C30 C 0.55764(14) 0.32697(14) 0.26579(11) 0.0266(5) Uani 1 1 d .
C31 C 0.45472(14) 0.36549(14) 0.29281(11) 0.0270(4) Uani 1 1 d .
C32 C 0.39822(13) 0.33284(13) 0.28447(10) 0.0217(4) Uani 1 1 d .
C33 C 0.43245(13) 0.25255(12) 0.24894(10) 0.0192(4) Uani 1 1 d .
C34 C 0.21943(13) 0.38690(13) 0.33424(11) 0.0248(4) Uani 1 1 d .
C35 C 0.14892(15) 0.40784(15) 0.40445(12) 0.0344(5) Uani 1 1 d .
H35A H 0.1614 0.4188 0.4436 0.041 Uiso 1 1 calc R
C36 C 0.05952(15) 0.41307(15) 0.41845(13) 0.0359(5) Uani 1 1 d .
H36A H 0.0105 0.4284 0.4666 0.043 Uiso 1 1 calc R
C37 C 0.04284(14) 0.39570(13) 0.36138(12) 0.0307(5) Uani 1 1 d .
C38 C 0.11491(14) 0.37258(14) 0.29128(12) 0.0314(5) Uani 1 1 d .
H38A H 0.1033 0.3588 0.2531 0.038 Uiso 1 1 calc R
C39 C 0.20305(13) 0.36941(13) 0.27643(11) 0.0254(4) Uani 1 1 d .
H39A H 0.2516 0.3556 0.2278 0.030 Uiso 1 1 calc R
C40 C -0.11832(15) 0.41845(17) 0.43982(15) 0.0516(7) Uani 1 1 d .
H40A H -0.1747 0.4202 0.4361 0.077 Uiso 1 1 calc R
H40B H -0.1296 0.4739 0.4535 0.077 Uiso 1 1 calc R
H40C H -0.1026 0.3733 0.4796 0.077 Uiso 1 1 calc R
O9 O 0.70176(9) 0.43838(9) 0.33165(8) 0.0263(3) Uani 1 1 d .
O10 O 0.33934(10) 0.46907(11) 0.51765(9) 0.0399(4) Uani 1 1 d .
O11 O 1.03118(10) 0.15692(10) 0.33193(9) 0.0388(4) Uani 1 1 d .
O12 O 0.79450(11) 0.71739(10) 0.08868(8) 0.0385(4) Uani 1 1 d .
N13 N 0.64359(11) 0.29165(10) 0.43478(9) 0.0228(4) Uani 1 1 d .
N14 N 0.58732(12) 0.24865(12) 0.48638(10) 0.0324(4) Uani 1 1 d .
N15 N 0.50007(12) 0.30259(12) 0.50540(10) 0.0310(4) Uani 1 1 d .
N16 N 0.39075(12) 0.61438(11) 0.41198(10) 0.0313(4) Uani 1 1 d .
N17 N 0.44260(12) 0.65649(11) 0.35952(11) 0.0322(4) Uani 1 1 d .
N18 N 0.53304(11) 0.60088(10) 0.33497(9) 0.0244(4) Uani 1 1 d .
C41 C 1.07594(15) 0.16202(17) 0.37787(15) 0.0454(6) Uani 1 1 d .
H41A H 1.1439 0.1383 0.3515 0.068 Uiso 1 1 calc R
H41B H 1.0577 0.1292 0.4279 0.068 Uiso 1 1 calc R
H41C H 1.0568 0.2221 0.3856 0.068 Uiso 1 1 calc R
C42 C 0.93553(14) 0.18791(13) 0.36132(12) 0.0280(5) Uani 1 1 d .
C43 C 0.88251(14) 0.21434(15) 0.43404(12) 0.0338(5) Uani 1 1 d .
H43A H 0.9118 0.2106 0.4675 0.041 Uiso 1 1 calc R
C44 C 0.78586(14) 0.24654(14) 0.45810(12) 0.0332(5) Uani 1 1 d .
H44A H 0.7486 0.2649 0.5083 0.040 Uiso 1 1 calc R
C45 C 0.74431(13) 0.25180(12) 0.40920(11) 0.0227(4) Uani 1 1 d .
C46 C 0.79652(15) 0.22379(15) 0.33713(12) 0.0355(5) Uani 1 1 d .
H46A H 0.7669 0.2270 0.3041 0.043 Uiso 1 1 calc R
C47 C 0.89230(15) 0.19095(16) 0.31349(13) 0.0395(6) Uani 1 1 d .
H47A H 0.9292 0.1702 0.2641 0.047 Uiso 1 1 calc R
C48 C 0.59133(13) 0.37356(12) 0.42104(10) 0.0204(4) Uani 1 1 d .
C49 C 0.50026(13) 0.37997(13) 0.46625(11) 0.0236(4) Uani 1 1 d .
C50 C 0.41854(13) 0.46086(14) 0.47320(11) 0.0263(4) Uani 1 1 d .
C51 C 0.44716(13) 0.53167(13) 0.42119(11) 0.0236(4) Uani 1 1 d .
C52 C 0.53817(13) 0.52244(12) 0.37296(11) 0.0211(4) Uani 1 1 d .
C53 C 0.62156(13) 0.44399(12) 0.36895(10) 0.0196(4) Uani 1 1 d .
C54 C 0.60389(14) 0.62927(12) 0.27326(12) 0.0246(4) Uani 1 1 d .
C55 C 0.63514(14) 0.68323(13) 0.28704(12) 0.0269(4) Uani 1 1 d .
H55A H 0.6127 0.6993 0.3374 0.032 Uiso 1 1 calc R
C56 C 0.70026(14) 0.71399(13) 0.22592(12) 0.0272(4) Uani 1 1 d .
H56A H 0.7223 0.7514 0.2344 0.033 Uiso 1 1 calc R
C57 C 0.73261(15) 0.68977(13) 0.15279(12) 0.0286(5) Uani 1 1 d .
C58 C 0.70087(16) 0.63463(14) 0.14025(12) 0.0332(5) Uani 1 1 d .
H58A H 0.7239 0.6177 0.0901 0.040 Uiso 1 1 calc R
C59 C 0.63616(15) 0.60451(13) 0.20025(12) 0.0308(5) Uani 1 1 d .
H59A H 0.6139 0.5673 0.1917 0.037 Uiso 1 1 calc R
C60 C 0.82395(16) 0.78015(15) 0.09621(14) 0.0400(6) Uani 1 1 d .
H60A H 0.8679 0.7942 0.0462 0.060 Uiso 1 1 calc R
H60B H 0.8546 0.7570 0.1338 0.060 Uiso 1 1 calc R
H60C H 0.7694 0.8321 0.1137 0.060 Uiso 1 1 calc R
O13 O 0.25969(10) 0.52967(9) 0.15990(8) 0.0322(3) Uani 1 1 d .
O14 O 0.49516(10) 0.65965(10) -0.09485(8) 0.0345(4) Uani 1 1 d .
O15 O 0.17864(10) 0.22464(10) 0.13216(10) 0.0415(4) Uani 1 1 d .
O16 O 0.01943(10) 0.74494(10) 0.44314(8) 0.0352(4) Uani 1 1 d .
N19 N 0.35029(11) 0.46611(11) 0.00089(9) 0.0248(4) Uani 1 1 d .
N20 N 0.40617(13) 0.45854(12) -0.07529(10) 0.0343(4) Uani 1 1 d .
N21 N 0.44466(13) 0.51717(12) -0.09895(10) 0.0330(4) Uani 1 1 d .
N22 N 0.40722(12) 0.72712(11) 0.05797(10) 0.0312(4) Uani 1 1 d .
N23 N 0.35231(12) 0.73978(12) 0.12997(10) 0.0327(4) Uani 1 1 d .
N24 N 0.30616(11) 0.68338(10) 0.15678(9) 0.0248(4) Uani 1 1 d .
C61 C 0.08410(16) 0.24460(18) 0.14237(16) 0.0505(7) Uani 1 1 d .
H61A H 0.0678 0.1932 0.1642 0.076 Uiso 1 1 calc R
H61B H 0.0768 0.2647 0.0925 0.076 Uiso 1 1 calc R
H61C H 0.0428 0.2897 0.1775 0.076 Uiso 1 1 calc R
C62 C 0.21429(14) 0.28858(14) 0.10204(12) 0.0290(5) Uani 1 1 d .
C63 C 0.31002(15) 0.26228(14) 0.08325(13) 0.0344(5) Uani 1 1 d .
H63A H 0.3451 0.2035 0.0924 0.041 Uiso 1 1 calc R
C64 C 0.35431(15) 0.32078(14) 0.05146(13) 0.0318(5) Uani 1 1 d .
H64A H 0.4199 0.3025 0.0376 0.038 Uiso 1 1 calc R
C65 C 0.30221(14) 0.40642(13) 0.03987(11) 0.0243(4) Uani 1 1 d .
C66 C 0.20716(14) 0.43374(14) 0.05926(12) 0.0299(5) Uani 1 1 d .
H66A H 0.1722 0.4929 0.0516 0.036 Uiso 1 1 calc R
C67 C 0.16246(14) 0.37473(14) 0.08994(12) 0.0318(5) Uani 1 1 d .
H67A H 0.0971 0.3930 0.1026 0.038 Uiso 1 1 calc R
C68 C 0.35340(13) 0.53053(12) 0.02534(11) 0.0226(4) Uani 1 1 d .
C69 C 0.41347(13) 0.56253(13) -0.03857(11) 0.0241(4) Uani 1 1 d .
C70 C 0.44142(13) 0.63193(13) -0.03847(11) 0.0255(4) Uani 1 1 d .
C71 C 0.39661(13) 0.66388(13) 0.03788(11) 0.0235(4) Uani 1 1 d .
C72 C 0.33305(13) 0.63419(12) 0.10050(11) 0.0220(4) Uani 1 1 d .
C73 C 0.30754(13) 0.56150(13) 0.10325(11) 0.0227(4) Uani 1 1 d .
C74 C 0.23208(14) 0.69286(12) 0.23121(11) 0.0235(4) Uani 1 1 d .
C75 C 0.25142(15) 0.68703(14) 0.29547(12) 0.0300(5) Uani 1 1 d .
H75A H 0.3139 0.6714 0.2913 0.036 Uiso 1 1 calc R
C76 C 0.17869(15) 0.70423(15) 0.36550(12) 0.0325(5) Uani 1 1 d .
H76A H 0.1911 0.7007 0.4098 0.039 Uiso 1 1 calc R
C77 C 0.08709(14) 0.72680(13) 0.37159(11) 0.0260(4) Uani 1 1 d .
C78 C 0.06864(14) 0.73083(13) 0.30720(11) 0.0267(4) Uani 1 1 d .
H78A H 0.0064 0.7449 0.3114 0.032 Uiso 1 1 calc R
C79 C 0.14174(14) 0.71422(13) 0.23677(11) 0.0262(4) Uani 1 1 d .
H79A H 0.1297 0.7175 0.1923 0.031 Uiso 1 1 calc R
C80 C -0.07579(15) 0.76898(16) 0.45124(13) 0.0390(6) Uani 1 1 d .
H80A H -0.1170 0.7803 0.5047 0.059 Uiso 1 1 calc R
H80B H -0.0829 0.7222 0.4376 0.059 Uiso 1 1 calc R
H80C H -0.0924 0.8208 0.4170 0.059 Uiso 1 1 calc R
O17 O 0.93946(11) 0.14376(9) 0.14153(8) 0.0353(4) Uani 1 1 d .
O18 O 0.83829(11) 0.01055(11) -0.02272(9) 0.0427(4) Uani 1 1 d .
O19 O 0.92319(10) 0.47904(10) 0.11968(9) 0.0372(4) Uani 1 1 d .
O20 O 1.03219(11) -0.03963(11) 0.41395(8) 0.0403(4) Uani 1 1 d .
N25 N 0.85416(11) 0.24780(11) 0.02233(9) 0.0265(4) Uani 1 1 d .
N26 N 0.81955(12) 0.26667(12) -0.03411(10) 0.0340(4) Uani 1 1 d .
N27 N 0.81512(12) 0.19606(13) -0.04341(10) 0.0337(4) Uani 1 1 d .
N28 N 0.92463(12) -0.09536(12) 0.09231(10) 0.0328(4) Uani 1 1 d .
N29 N 0.95874(13) -0.11487(12) 0.14689(10) 0.0328(4) Uani 1 1 d .
N30 N 0.95670(11) -0.04138(11) 0.16195(9) 0.0264(4) Uani 1 1 d .
C81 C 0.88191(17) 0.49419(16) 0.19934(14) 0.0416(6) Uani 1 1 d .
H81A H 0.9042 0.5341 0.2068 0.062 Uiso 1 1 calc R
H81B H 0.8996 0.4398 0.2306 0.062 Uiso 1 1 calc R
H81C H 0.8137 0.5190 0.2152 0.062 Uiso 1 1 calc R
C82 C 0.90005(14) 0.42443(13) 0.09839(12) 0.0279(5) Uani 1 1 d .
C83 C 0.95092(14) 0.40265(14) 0.02276(12) 0.0324(5) Uani 1 1 d .
H83A H 0.9967 0.4269 -0.0108 0.039 Uiso 1 1 calc R
C84 C 0.93459(14) 0.34589(14) -0.00314(12) 0.0299(5) Uani 1 1 d .
H84A H 0.9694 0.3302 -0.0544 0.036 Uiso 1 1 calc R
C85 C 0.86685(13) 0.31214(13) 0.04654(11) 0.0255(4) Uani 1 1 d .
C86 C 0.81512(15) 0.33470(14) 0.12103(12) 0.0317(5) Uani 1 1 d .
H86A H 0.7683 0.3115 0.1540 0.038 Uiso 1 1 calc R
C87 C 0.83152(14) 0.39103(14) 0.14755(12) 0.0300(5) Uani 1 1 d .
H87A H 0.7963 0.4067 0.1988 0.036 Uiso 1 1 calc R
C88 C 0.87133(13) 0.16460(13) 0.04930(11) 0.0228(4) Uani 1 1 d .
C89 C 0.84632(13) 0.13208(14) 0.00696(11) 0.0264(4) Uani 1 1 d .
C90 C 0.85818(14) 0.04110(14) 0.01455(11) 0.0283(5) Uani 1 1 d .
C91 C 0.90044(13) -0.00941(14) 0.07285(11) 0.0253(4) Uani 1 1 d .
C92 C 0.92118(13) 0.02560(13) 0.11607(11) 0.0232(4) Uani 1 1 d .
C93 C 0.91274(13) 0.11560(13) 0.10818(11) 0.0242(4) Uani 1 1 d .
C94 C 0.98009(14) -0.04152(13) 0.22576(11) 0.0259(4) Uani 1 1 d .
C95 C 1.07157(15) -0.06291(13) 0.21629(12) 0.0292(5) Uani 1 1 d .
H95A H 1.1202 -0.0775 0.1678 0.035 Uiso 1 1 calc R
C96 C 1.09214(15) -0.06301(14) 0.27837(12) 0.0308(5) Uani 1 1 d .
H96A H 1.1551 -0.0776 0.2726 0.037 Uiso 1 1 calc R
C97 C 1.02051(15) -0.04173(14) 0.34872(12) 0.0308(5) Uani 1 1 d .
C98 C 0.92866(16) -0.02139(16) 0.35757(13) 0.0390(6) Uani 1 1 d .
H98A H 0.8799 -0.0077 0.4062 0.047 Uiso 1 1 calc R
C99 C 0.90785(15) -0.02106(15) 0.29581(12) 0.0347(5) Uani 1 1 d .
H99A H 0.8451 -0.0070 0.3014 0.042 Uiso 1 1 calc R
C100 C 1.12544(16) -0.05951(16) 0.40769(14) 0.0396(6) Uani 1 1 d .
H10B H 1.1250 -0.0559 0.4576 0.059 Uiso 1 1 calc R
H10C H 1.1513 -0.0185 0.3690 0.059 Uiso 1 1 calc R
H10D H 1.1640 -0.1177 0.3922 0.059 Uiso 1 1 calc R

loop_
_atom_site_aniso_label
_atom_site_aniso_U_11
_atom_site_aniso_U_22
_atom_site_aniso_U_33
_atom_site_aniso_U_23
_atom_site_aniso_U_13
_atom_site_aniso_U_12
O1 0.0285(7) 0.0269(8) 0.0186(7) -0.0045(6) -0.0086(6) -0.0070(6)
O2 0.0454(9) 0.0431(10) 0.0211(8) -0.0111(7) -0.0089(7) -0.0105(8)
O3 0.0419(9) 0.0402(9) 0.0353(9) -0.0069(7) -0.0218(8) -0.0132(8)
O4 0.0285(8) 0.0342(9) 0.0318(9) -0.0056(7) -0.0032(7) -0.0044(7)
N1 0.0217(8) 0.0243(9) 0.0239(9) -0.0061(7) -0.0077(7) -0.0057(7)
N2 0.0256(9) 0.0360(11) 0.0298(10) -0.0127(8) -0.0071(8) -0.0042(8)
N3 0.0287(9) 0.0346(11) 0.0278(10) -0.0108(8) -0.0071(8) -0.0071(8)
N4 0.0347(10) 0.0426(12) 0.0208(9) 0.0008(8) -0.0120(8) -0.0141(9)
N5 0.0326(10) 0.0432(12) 0.0201(9) 0.0018(8) -0.0121(8) -0.0117(9)
N6 0.0252(9) 0.0289(10) 0.0189(9) 0.0022(7) -0.0107(7) -0.0103(8)
C1 0.0475(14) 0.0569(17) 0.0344(14) -0.0009(11) -0.0243(12) -0.0179(13)
C2 0.0230(10) 0.0310(12) 0.0266(11) -0.0067(9) -0.0092(9) -0.0091(9)
C3 0.0242(10) 0.0269(11) 0.0247(11) -0.0006(8) -0.0094(9) -0.0069(9)
C4 0.0218(10) 0.0195(10) 0.0290(11) -0.0041(8) -0.0076(9) -0.0066(8)
C5 0.0188(9) 0.0280(11) 0.0235(11) -0.0057(8) -0.0073(8) -0.0079(9)
C6 0.0276(11) 0.0224(11) 0.0321(12) 0.0002(8) -0.0148(9) -0.0079(9)
C7 0.0325(11) 0.0232(11) 0.0367(12) -0.0059(9) -0.0149(10) -0.0097(9)
C8 0.0231(10) 0.0207(10) 0.0201(10) -0.0021(7) -0.0072(8) -0.0098(8)
C9 0.0246(10) 0.0252(11) 0.0210(10) -0.0044(8) -0.0039(8) -0.0108(9)
C10 0.0327(11) 0.0287(12) 0.0197(11) -0.0025(8) -0.0068(9) -0.0158(10)
C11 0.0290(10) 0.0271(11) 0.0188(10) 0.0009(8) -0.0098(9) -0.0139(9)
C12 0.0222(10) 0.0205(10) 0.0201(10) -0.0001(7) -0.0066(8) -0.0105(8)
C13 0.0256(10) 0.0179(10) 0.0191(10) -0.0005(7) -0.0083(8) -0.0111(8)
C14 0.0213(10) 0.0287(11) 0.0209(10) 0.0005(8) -0.0093(8) -0.0092(9)
C15 0.0311(11) 0.0283(12) 0.0260(11) 0.0064(9) -0.0099(10) -0.0128(10)
C16 0.0304(11) 0.0225(11) 0.0345(12) 0.0012(9) -0.0138(10) -0.0048(9)
C17 0.0234(10) 0.0324(12) 0.0249(11) -0.0026(9) -0.0097(9) -0.0086(9)
C18 0.0296(11) 0.0289(12) 0.0273(11) 0.0042(9) -0.0101(9) -0.0143(10)
C19 0.0268(10) 0.0225(11) 0.0280(11) 0.0001(8) -0.0111(9) -0.0075(9)
C20 0.0248(11) 0.0351(13) 0.0501(15) -0.0137(11) -0.0115(11) -0.0025(10)
O5 0.0237(7) 0.0265(8) 0.0312(8) -0.0053(6) -0.0119(6) -0.0107(6)
O6 0.0338(8) 0.0514(10) 0.0332(9) -0.0130(7) -0.0087(7) -0.0257(8)
O7 0.0458(9) 0.0239(8) 0.0381(9) -0.0030(6) -0.0266(8) -0.0094(7)
O8 0.0201(8) 0.0463(11) 0.0582(11) -0.0038(8) -0.0114(8) -0.0084(7)
N7 0.0186(8) 0.0272(9) 0.0217(9) -0.0036(7) -0.0053(7) -0.0088(7)
N8 0.0197(8) 0.0385(11) 0.0340(10) -0.0074(8) -0.0071(8) -0.0112(8)
N9 0.0239(9) 0.0415(11) 0.0313(10) -0.0094(8) -0.0062(8) -0.0150(8)
N10 0.0338(10) 0.0450(12) 0.0445(12) -0.0220(9) -0.0106(9) -0.0146(9)
N11 0.0342(10) 0.0424(12) 0.0494(12) -0.0257(9) -0.0113(9) -0.0117(9)
N12 0.0261(9) 0.0288(10) 0.0279(10) -0.0086(7) -0.0089(8) -0.0099(8)
C21 0.0495(14) 0.0237(12) 0.0408(14) -0.0070(9) -0.0239(12) -0.0078(11)
C22 0.0229(10) 0.0238(11) 0.0249(11) -0.0066(8) -0.0095(9) -0.0046(9)
C23 0.0319(11) 0.0208(11) 0.0256(11) 0.0002(8) -0.0144(9) -0.0060(9)
C24 0.0276(10) 0.0290(11) 0.0192(10) -0.0018(8) -0.0110(9) -0.0081(9)
C25 0.0193(9) 0.0241(11) 0.0197(10) -0.0057(8) -0.0043(8) -0.0068(8)
C26 0.0352(11) 0.0225(11) 0.0259(11) 0.0023(8) -0.0149(10) -0.0103(9)
C27 0.0355(12) 0.0287(12) 0.0237(11) 0.0000(8) -0.0181(10) -0.0079(10)
C28 0.0213(9) 0.0231(10) 0.0167(10) -0.0013(7) -0.0060(8) -0.0100(8)
C29 0.0214(10) 0.0343(12) 0.0202(10) -0.0026(8) -0.0058(8) -0.0143(9)
C30 0.0293(11) 0.0374(13) 0.0199(10) -0.0037(9) -0.0083(9) -0.0182(10)
C31 0.0314(11) 0.0320(12) 0.0233(11) -0.0072(9) -0.0082(9) -0.0157(10)
C32 0.0212(9) 0.0282(11) 0.0167(10) -0.0030(8) -0.0053(8) -0.0107(9)
C33 0.0207(9) 0.0229(10) 0.0139(9) 0.0008(7) -0.0062(8) -0.0094(8)
C34 0.0210(10) 0.0243(11) 0.0267(11) -0.0031(8) -0.0077(9) -0.0067(9)
C35 0.0292(11) 0.0421(14) 0.0270(12) -0.0090(10) -0.0096(10) -0.0061(10)
C36 0.0264(11) 0.0404(14) 0.0264(12) -0.0029(10) -0.0030(9) -0.0061(10)
C37 0.0199(10) 0.0263(12) 0.0383(13) 0.0028(9) -0.0097(10) -0.0059(9)
C38 0.0269(11) 0.0316(12) 0.0354(13) -0.0071(9) -0.0149(10) -0.0045(10)
C39 0.0210(10) 0.0252(11) 0.0249(11) -0.0046(8) -0.0071(9) -0.0039(9)
C40 0.0214(11) 0.0464(16) 0.0606(17) 0.0096(13) -0.0035(12) -0.0090(11)
O9 0.0185(7) 0.0257(8) 0.0310(8) -0.0032(6) -0.0045(6) -0.0091(6)
O10 0.0199(7) 0.0551(11) 0.0385(9) -0.0143(8) 0.0007(7) -0.0141(7)
O11 0.0224(8) 0.0470(10) 0.0397(9) -0.0149(7) -0.0065(7) -0.0047(7)
O12 0.0488(10) 0.0396(10) 0.0328(9) -0.0024(7) -0.0110(8) -0.0255(8)
N13 0.0235(8) 0.0233(9) 0.0214(9) 0.0002(7) -0.0073(7) -0.0104(7)
N14 0.0336(10) 0.0345(11) 0.0292(10) 0.0051(8) -0.0091(8) -0.0194(9)
N15 0.0272(9) 0.0369(11) 0.0284(10) 0.0006(8) -0.0065(8) -0.0168(9)
N16 0.0234(9) 0.0310(10) 0.0403(11) -0.0147(8) -0.0131(8) -0.0026(8)
N17 0.0271(9) 0.0262(10) 0.0444(12) -0.0119(8) -0.0171(9) -0.0017(8)
N18 0.0230(8) 0.0209(9) 0.0327(10) -0.0072(7) -0.0133(8) -0.0051(7)
C41 0.0239(11) 0.0468(16) 0.0640(17) -0.0221(13) -0.0143(12) -0.0035(11)
C42 0.0251(10) 0.0243(11) 0.0298(12) -0.0038(9) -0.0079(9) -0.0063(9)
C43 0.0274(11) 0.0410(14) 0.0334(13) -0.0121(10) -0.0146(10) -0.0040(10)
C44 0.0272(11) 0.0428(14) 0.0257(12) -0.0145(10) -0.0072(9) -0.0053(10)
C45 0.0235(10) 0.0190(10) 0.0238(11) -0.0008(8) -0.0087(9) -0.0068(8)
C46 0.0340(12) 0.0494(15) 0.0276(12) -0.0082(10) -0.0134(10) -0.0144(11)
C47 0.0314(12) 0.0580(16) 0.0238(12) -0.0164(11) -0.0028(10) -0.0116(12)
C48 0.0208(9) 0.0219(10) 0.0206(10) -0.0053(8) -0.0080(8) -0.0073(8)
C49 0.0226(10) 0.0328(12) 0.0196(10) -0.0043(8) -0.0060(8) -0.0144(9)
C50 0.0193(10) 0.0385(13) 0.0250(11) -0.0136(9) -0.0054(9) -0.0105(9)
C51 0.0189(9) 0.0271(11) 0.0284(11) -0.0127(8) -0.0101(8) -0.0045(8)
C52 0.0225(10) 0.0221(10) 0.0243(10) -0.0057(8) -0.0108(8) -0.0087(8)
C53 0.0205(9) 0.0209(10) 0.0192(10) -0.0073(7) -0.0063(8) -0.0069(8)
C54 0.0269(10) 0.0184(10) 0.0325(12) -0.0016(8) -0.0164(9) -0.0065(9)
C55 0.0306(11) 0.0214(11) 0.0309(12) -0.0078(8) -0.0150(10) -0.0045(9)
C56 0.0299(11) 0.0214(11) 0.0364(12) -0.0049(9) -0.0170(10) -0.0084(9)
C57 0.0334(11) 0.0218(11) 0.0324(12) 0.0009(9) -0.0159(10) -0.0096(9)
C58 0.0470(13) 0.0315(12) 0.0276(12) -0.0041(9) -0.0167(11) -0.0160(11)
C59 0.0423(13) 0.0248(11) 0.0359(13) -0.0033(9) -0.0218(11) -0.0137(10)
C60 0.0353(12) 0.0360(14) 0.0467(15) -0.0066(11) -0.0079(11) -0.0170(11)
O13 0.0371(8) 0.0337(9) 0.0254(8) -0.0034(6) -0.0017(7) -0.0220(7)
O14 0.0331(8) 0.0423(9) 0.0239(8) 0.0056(7) -0.0060(7) -0.0193(7)
O15 0.0303(8) 0.0345(9) 0.0604(11) 0.0037(8) -0.0178(8) -0.0159(7)
O16 0.0323(8) 0.0477(10) 0.0236(8) -0.0068(7) -0.0091(7) -0.0118(7)
N19 0.0268(9) 0.0257(9) 0.0214(9) -0.0038(7) -0.0082(7) -0.0087(8)
N20 0.0416(11) 0.0381(11) 0.0232(10) -0.0079(8) -0.0086(9) -0.0149(9)
N21 0.0370(10) 0.0360(11) 0.0248(10) -0.0037(8) -0.0093(8) -0.0136(9)
N22 0.0329(10) 0.0323(11) 0.0291(10) -0.0007(8) -0.0076(8) -0.0175(9)
N23 0.0378(10) 0.0332(11) 0.0324(11) -0.0021(8) -0.0084(9) -0.0227(9)
N24 0.0294(9) 0.0243(9) 0.0247(9) -0.0008(7) -0.0093(8) -0.0149(8)
C61 0.0330(13) 0.0534(17) 0.0688(19) 0.0036(14) -0.0202(13) -0.0225(13)
C62 0.0276(11) 0.0314(12) 0.0290(12) -0.0056(9) -0.0089(9) -0.0116(10)
C63 0.0276(11) 0.0239(12) 0.0489(14) -0.0038(10) -0.0149(11) -0.0058(9)
C64 0.0238(10) 0.0281(12) 0.0442(13) -0.0070(10) -0.0135(10) -0.0069(9)
C65 0.0292(11) 0.0271(11) 0.0210(10) -0.0056(8) -0.0090(9) -0.0122(9)
C66 0.0277(11) 0.0251(11) 0.0334(12) -0.0043(9) -0.0131(10) -0.0036(9)
C67 0.0208(10) 0.0376(13) 0.0334(12) -0.0061(10) -0.0081(9) -0.0075(10)
C68 0.0230(10) 0.0234(11) 0.0234(11) -0.0014(8) -0.0099(9) -0.0092(9)
C69 0.0235(10) 0.0273(11) 0.0183(10) 0.0005(8) -0.0089(8) -0.0066(9)
C70 0.0234(10) 0.0268(11) 0.0233(11) 0.0059(8) -0.0112(9) -0.0084(9)
C71 0.0226(10) 0.0243(11) 0.0249(11) 0.0030(8) -0.0098(9) -0.0115(9)
C72 0.0235(10) 0.0236(11) 0.0201(10) -0.0004(8) -0.0092(8) -0.0093(8)
C73 0.0213(10) 0.0232(11) 0.0224(11) -0.0011(8) -0.0079(8) -0.0075(8)
C74 0.0288(10) 0.0224(11) 0.0200(10) -0.0013(8) -0.0068(9) -0.0124(9)
C75 0.0294(11) 0.0381(13) 0.0282(12) -0.0029(9) -0.0120(10) -0.0157(10)
C76 0.0385(12) 0.0443(14) 0.0220(11) -0.0030(9) -0.0136(10) -0.0188(11)
C77 0.0296(11) 0.0267(11) 0.0213(11) -0.0017(8) -0.0071(9) -0.0125(9)
C78 0.0294(11) 0.0295(12) 0.0253(11) -0.0003(8) -0.0119(9) -0.0138(9)
C79 0.0345(11) 0.0271(11) 0.0225(11) -0.0013(8) -0.0131(9) -0.0139(9)
C80 0.0284(12) 0.0480(15) 0.0308(13) -0.0052(10) -0.0079(10) -0.0072(11)
O17 0.0509(10) 0.0319(9) 0.0373(9) -0.0020(7) -0.0284(8) -0.0157(8)
O18 0.0491(10) 0.0590(11) 0.0366(9) -0.0112(8) -0.0187(8) -0.0274(9)
O19 0.0327(8) 0.0397(10) 0.0420(10) -0.0032(7) -0.0096(7) -0.0201(8)
O20 0.0412(9) 0.0582(11) 0.0278(9) 0.0001(7) -0.0157(7) -0.0229(8)
N25 0.0255(9) 0.0302(10) 0.0210(9) -0.0016(7) -0.0092(7) -0.0073(8)
N26 0.0336(10) 0.0420(12) 0.0267(10) 0.0004(8) -0.0163(8) -0.0105(9)
N27 0.0319(10) 0.0434(12) 0.0269(10) -0.0018(8) -0.0156(8) -0.0105(9)
N28 0.0358(10) 0.0372(11) 0.0305(10) -0.0032(8) -0.0081(9) -0.0218(9)
N29 0.0391(10) 0.0313(11) 0.0318(10) -0.0005(8) -0.0096(9) -0.0208(9)
N30 0.0264(9) 0.0289(10) 0.0250(9) 0.0006(7) -0.0085(8) -0.0137(8)
C81 0.0415(13) 0.0434(15) 0.0489(16) -0.0061(11) -0.0214(12) -0.0172(12)
C82 0.0230(10) 0.0231(11) 0.0360(13) 0.0025(9) -0.0126(9) -0.0081(9)
C83 0.0235(10) 0.0374(13) 0.0304(12) 0.0061(10) -0.0073(9) -0.0138(10)
C84 0.0240(10) 0.0328(12) 0.0222(11) 0.0039(9) -0.0071(9) -0.0059(9)
C85 0.0225(10) 0.0242(11) 0.0258(11) -0.0001(8) -0.0099(9) -0.0052(9)
C86 0.0292(11) 0.0315(12) 0.0287(12) -0.0030(9) -0.0011(9) -0.0155(10)
C87 0.0273(11) 0.0300(12) 0.0270(12) -0.0061(9) -0.0013(9) -0.0121(10)
C88 0.0201(9) 0.0273(11) 0.0180(10) -0.0037(8) -0.0051(8) -0.0068(9)
C89 0.0213(10) 0.0385(13) 0.0181(10) -0.0058(9) -0.0052(8) -0.0100(9)
C90 0.0227(10) 0.0442(14) 0.0205(11) -0.0083(9) -0.0033(9) -0.0159(10)
C91 0.0216(10) 0.0331(12) 0.0217(11) -0.0060(8) -0.0017(8) -0.0147(9)
C92 0.0211(10) 0.0278(11) 0.0199(10) -0.0007(8) -0.0059(8) -0.0105(9)
C93 0.0229(10) 0.0287(11) 0.0205(10) -0.0027(8) -0.0074(8) -0.0094(9)
C94 0.0308(11) 0.0250(11) 0.0237(11) 0.0037(8) -0.0118(9) -0.0133(9)
C95 0.0307(11) 0.0293(12) 0.0248(11) 0.0007(9) -0.0086(9) -0.0116(10)
C96 0.0286(11) 0.0333(13) 0.0306(12) 0.0031(9) -0.0122(10) -0.0134(10)
C97 0.0392(12) 0.0321(12) 0.0245(11) 0.0046(9) -0.0140(10) -0.0178(10)
C98 0.0316(12) 0.0577(16) 0.0245(12) -0.0060(10) -0.0038(10) -0.0185(12)
C99 0.0268(11) 0.0483(15) 0.0286(12) -0.0032(10) -0.0081(10) -0.0155(11)
C100 0.0430(14) 0.0430(15) 0.0412(14) 0.0018(11) -0.0239(12) -0.0175(12)

loop_
_atom_type_symbol
_atom_type_description
_atom_type_scat_dispersion_real
_atom_type_scat_dispersion_imag
_atom_type_scat_source
C C 0.0033 0.0016 'International Tables Vol C Tables 4.2.6.8 and 6.1.1.4'
H H 0.0000 0.0000 'International Tables Vol C Tables 4.2.6.8 and 6.1.1.4'
N N 0.0061 0.0033 'International Tables Vol C Tables 4.2.6.8 and 6.1.1.4'
O O 0.0106 0.0060 'International Tables Vol C Tables 4.2.6.8 and 6.1.1.4'

loop_
_geom_angle_atom_site_label_1
_geom_angle_atom_site_label_2
_geom_angle_atom_site_label_3
_geom_angle
C2 O3 C1 117.71(17)
C17 O4 C20 117.19(16)
C8 N1 N2 109.78(15)
C8 N1 C5 131.20(17)
N2 N1 C5 118.52(15)
N3 N2 N1 108.12(15)
N2 N3 C9 107.89(16)
N5 N4 C11 108.15(16)
N4 N5 N6 108.11(15)
C12 N6 N5 109.81(16)
C12 N6 C14 130.23(15)
N5 N6 C14 119.55(15)
O3 C1 H1A 109.5
O3 C1 H1B 109.5
H1A C1 H1B 109.5
O3 C1 H1C 109.5
H1A C1 H1C 109.5
H1B C1 H1C 109.5
O3 C2 C3 124.97(18)
O3 C2 C7 114.76(18)
C3 C2 C7 120.27(18)
C2 C3 C4 119.74(18)
C2 C3 H3B 120.1
C4 C3 H3B 120.1
C5 C4 C3 119.32(19)
C5 C4 H4B 120.3
C3 C4 H4B 120.3
C4 C5 C6 121.66(18)
C4 C5 N1 119.16(18)
C6 C5 N1 119.00(17)
C7 C6 C5 118.93(18)
C7 C6 H6A 120.5
C5 C6 H6A 120.5
C6 C7 C2 120.04(19)
C6 C7 H7A 120.0
C2 C7 H7A 120.0
N1 C8 C9 104.77(17)
N1 C8 C13 129.43(17)
C9 C8 C13 125.64(17)
N3 C9 C8 109.42(17)
N3 C9 C10 126.29(18)
C8 C9 C10 124.26(18)
O2 C10 C9 124.40(19)
O2 C10 C11 124.99(18)
C9 C10 C11 110.60(16)
N4 C11 C12 108.89(17)
N4 C11 C10 126.72(18)
C12 C11 C10 124.35(17)
N6 C12 C11 105.04(16)
N6 C12 C13 129.22(17)
C11 C12 C13 125.56(17)
O1 C13 C8 125.55(16)
O1 C13 C12 125.44(17)
C8 C13 C12 109.01(15)
C15 C14 C19 121.49(19)
C15 C14 N6 120.31(17)
C19 C14 N6 118.14(18)
C14 C15 C16 119.16(18)
C14 C15 H15A 120.4
C16 C15 H15A 120.4
C17 C16 C15 119.8(2)
C17 C16 H16A 120.1
C15 C16 H16A 120.1
O4 C17 C16 124.64(19)
O4 C17 C18 115.33(18)
C16 C17 C18 120.03(19)
C19 C18 C17 120.59(19)
C19 C18 H18A 119.7
C17 C18 H18A 119.7
C18 C19 C14 118.86(19)
C18 C19 H19A 120.6
C14 C19 H19A 120.6
O4 C20 H20A 109.5
O4 C20 H20B 109.5
H20A C20 H20B 109.5
O4 C20 H20C 109.5
H20A C20 H20C 109.5
H20B C20 H20C 109.5
C22 O7 C21 118.35(15)
C37 O8 C40 117.88(19)
C28 N7 N8 109.82(16)
C28 N7 C25 130.35(15)
N8 N7 C25 119.69(16)
N9 N8 N7 107.96(16)
N8 N9 C29 108.09(15)
N11 N10 C31 108.33(17)
N10 N11 N12 108.08(17)
C32 N12 N11 109.91(15)
C32 N12 C34 132.65(17)
N11 N12 C34 117.42(16)
O7 C21 H21A 109.5
O7 C21 H21B 109.5
H21A C21 H21B 109.5
O7 C21 H21C 109.5
H21A C21 H21C 109.5
H21B C21 H21C 109.5
O7 C22 C23 125.04(18)
O7 C22 C27 114.78(16)
C23 C22 C27 120.16(18)
C22 C23 C24 119.46(18)
C22 C23 H23A 120.3
C24 C23 H23A 120.3
C25 C24 C23 119.50(17)
C25 C24 H24A 120.2
C23 C24 H24A 120.2
C24 C25 C26 121.53(18)
C24 C25 N7 119.71(16)
C26 C25 N7 118.75(17)
C27 C26 C25 119.15(18)
C27 C26 H26A 120.4
C25 C26 H26A 120.4
C26 C27 C22 120.19(18)
C26 C27 H27A 119.9
C22 C27 H27A 119.9
N7 C28 C29 104.79(16)
N7 C28 C33 128.98(16)
C29 C28 C33 126.23(18)
N9 C29 C28 109.33(18)
N9 C29 C30 126.86(17)
C28 C29 C30 123.80(17)
O6 C30 C29 124.54(19)
O6 C30 C31 124.47(19)
C29 C30 C31 110.99(16)
N10 C31 C32 109.35(18)
N10 C31 C30 125.62(18)
C32 C31 C30 124.94(18)
N12 C32 C31 104.32(17)
N12 C32 C33 130.76(16)
C31 C32 C33 124.71(17)
O5 C33 C32 126.38(17)
O5 C33 C28 124.38(17)
C32 C33 C28 109.24(15)
C35 C34 C39 120.77(18)
C35 C34 N12 118.72(18)
C39 C34 N12 120.48(17)
C34 C35 C36 120.4(2)
C34 C35 H35A 119.8
C36 C35 H35A 119.8
C37 C36 C35 119.1(2)
C37 C36 H36A 120.4
C35 C36 H36A 120.4
O8 C37 C36 124.8(2)
O8 C37 C38 115.05(19)
C36 C37 C38 120.19(19)
C39 C38 C37 120.9(2)
C39 C38 H38A 119.6
C37 C38 H38A 119.6
C38 C39 C34 118.60(19)
C38 C39 H39A 120.7
C34 C39 H39A 120.7
O8 C40 H40A 109.5
O8 C40 H40B 109.5
H40A C40 H40B 109.5
O8 C40 H40C 109.5
H40A C40 H40C 109.5
H40B C40 H40C 109.5
C42 O11 C41 116.40(16)
C57 O12 C60 117.94(17)
C48 N13 N14 109.74(15)
C48 N13 C45 128.72(16)
N14 N13 C45 121.16(16)
N15 N14 N13 108.20(16)
N14 N15 C49 108.03(16)
N17 N16 C51 108.21(16)
N16 N17 N18 108.22(16)
C52 N18 N17 109.72(16)
C52 N18 C54 130.46(16)
N17 N18 C54 119.66(16)
O11 C41 H41A 109.5
O11 C41 H41B 109.5
H41A C41 H41B 109.5
O11 C41 H41C 109.5
H41A C41 H41C 109.5
H41B C41 H41C 109.5
O11 C42 C43 123.66(18)
O11 C42 C47 116.29(18)
C43 C42 C47 120.04(19)
C42 C43 C44 119.43(19)
C42 C43 H43A 120.3
C44 C43 H43A 120.3
C45 C44 C43 119.77(19)
C45 C44 H44A 120.1
C43 C44 H44A 120.1
C44 C45 C46 121.27(18)
C44 C45 N13 117.70(17)
C46 C45 N13 120.97(17)
C47 C46 C45 119.04(19)
C47 C46 H46A 120.5
C45 C46 H46A 120.5
C46 C47 C42 120.4(2)
C46 C47 H47A 119.8
C42 C47 H47A 119.8
N13 C48 C49 105.07(17)
N13 C48 C53 129.08(17)
C49 C48 C53 125.85(17)
N15 C49 C48 108.97(18)
N15 C49 C50 126.88(17)
C48 C49 C50 124.04(18)
O10 C50 C51 124.4(2)
O10 C50 C49 124.8(2)
C51 C50 C49 110.79(16)
N16 C51 C52 109.03(18)
N16 C51 C50 126.97(18)
C52 C51 C50 124.00(18)
N18 C52 C51 104.80(17)
N18 C52 C53 128.99(17)
C51 C52 C53 126.11(18)
O9 C53 C52 125.79(17)
O9 C53 C48 125.23(17)
C52 C53 C48 108.93(15)
C59 C54 C55 121.49(19)
C59 C54 N18 118.89(17)
C55 C54 N18 119.55(18)
C54 C55 C56 119.09(19)
C54 C55 H55A 120.5
C56 C55 H55A 120.5
C57 C56 C55 119.76(18)
C57 C56 H56A 120.1
C55 C56 H56A 120.1
O12 C57 C56 124.72(18)
O12 C57 C58 115.01(18)
C56 C57 C58 120.26(19)
C59 C58 C57 120.2(2)
C59 C58 H58A 119.9
C57 C58 H58A 119.9
C58 C59 C54 119.16(19)
C58 C59 H59A 120.4
C54 C59 H59A 120.4
O12 C60 H60A 109.5
O12 C60 H60B 109.5
H60A C60 H60B 109.5
O12 C60 H60C 109.5
H60A C60 H60C 109.5
H60B C60 H60C 109.5
C62 O15 C61 118.04(18)
C77 O16 C80 117.41(16)
C68 N19 N20 109.93(16)
C68 N19 C65 132.23(16)
N20 N19 C65 117.83(16)
N21 N20 N19 108.04(16)
N20 N21 C69 108.07(17)
N23 N22 C71 108.60(16)
N22 N23 N24 107.81(16)
N23 N24 C72 110.02(16)
N23 N24 C74 118.16(16)
C72 N24 C74 131.16(16)
O15 C61 H61A 109.5
O15 C61 H61B 109.5
H61A C61 H61B 109.5
O15 C61 H61C 109.5
H61A C61 H61C 109.5
H61B C61 H61C 109.5
O15 C62 C67 125.01(18)
O15 C62 C63 115.04(19)
C67 C62 C63 120.0(2)
C62 C63 C64 120.5(2)
C62 C63 H63A 119.8
C64 C63 H63A 119.8
C65 C64 C63 119.24(19)
C65 C64 H64A 120.4
C63 C64 H64A 120.4
C66 C65 C64 121.04(19)
C66 C65 N19 120.02(18)
C64 C65 N19 118.73(17)
C65 C66 C67 119.9(2)
C65 C66 H66A 120.0
C67 C66 H66A 120.0
C62 C67 C66 119.38(19)
C62 C67 H67A 120.3
C66 C67 H67A 120.3
N19 C68 C69 104.71(17)
N19 C68 C73 130.04(17)
C69 C68 C73 125.21(17)
N21 C69 C68 109.25(18)
N21 C69 C70 126.45(18)
C68 C69 C70 124.23(18)
O14 C70 C69 124.16(19)
O14 C70 C71 124.29(19)
C69 C70 C71 111.55(16)
N22 C71 C72 109.41(17)
N22 C71 C70 126.88(17)
C72 C71 C70 123.68(18)
N24 C72 C71 104.15(17)
N24 C72 C73 129.96(17)
C71 C72 C73 125.80(18)
O13 C73 C72 125.99(18)
O13 C73 C68 124.72(18)
C72 C73 C68 109.25(16)
C79 C74 C75 120.98(18)
C79 C74 N24 119.41(17)
C75 C74 N24 119.42(17)
C76 C75 C74 119.12(19)
C76 C75 H75A 120.4
C74 C75 H75A 120.4
C75 C76 C77 120.36(18)
C75 C76 H76A 119.8
C77 C76 H76A 119.8
O16 C77 C78 123.90(18)
O16 C77 C76 116.03(17)
C78 C77 C76 120.07(19)
C77 C78 C79 119.45(18)
C77 C78 H78A 120.3
C79 C78 H78A 120.3
C74 C79 C78 119.99(18)
C74 C79 H79A 120.0
C78 C79 H79A 120.0
O16 C80 H80A 109.5
O16 C80 H80B 109.5
H80A C80 H80B 109.5
O16 C80 H80C 109.5
H80A C80 H80C 109.5
H80B C80 H80C 109.5
C82 O19 C81 117.71(16)
C97 O20 C100 116.90(17)
C88 N25 N26 110.02(16)
C88 N25 C85 128.51(16)
N26 N25 C85 121.47(16)
N27 N26 N25 107.91(16)
N26 N27 C89 108.44(16)
N29 N28 C91 107.93(16)
N28 N29 N30 108.13(16)
C92 N30 N29 109.81(16)
C92 N30 C94 129.35(17)
N29 N30 C94 120.41(16)
O19 C81 H81A 109.5
O19 C81 H81B 109.5
H81A C81 H81B 109.5
O19 C81 H81C 109.5
H81A C81 H81C 109.5
H81B C81 H81C 109.5
O19 C82 C87 123.60(19)
O19 C82 C83 115.73(18)
C87 C82 C83 120.7(2)
C84 C83 C82 119.88(19)
C84 C83 H83A 120.1
C82 C83 H83A 120.1
C83 C84 C85 119.1(2)
C83 C84 H84A 120.5
C85 C84 H84A 120.5
C86 C85 C84 121.3(2)
C86 C85 N25 118.94(18)
C84 C85 N25 119.63(18)
C85 C86 C87 119.98(19)
C85 C86 H86A 120.0
C87 C86 H86A 120.0
C82 C87 C86 119.1(2)
C82 C87 H87A 120.4
C86 C87 H87A 120.4
N25 C88 C89 104.96(17)
N25 C88 C93 128.59(17)
C89 C88 C93 126.38(18)
N27 C89 C88 108.68(19)
N27 C89 C90 127.51(18)
C88 C89 C90 123.72(18)
O18 C90 C89 125.12(19)
O18 C90 C91 124.1(2)
C89 C90 C91 110.80(16)
N28 C91 C92 109.29(18)
N28 C91 C90 126.77(18)
C92 C91 C90 123.95(19)
N30 C92 C91 104.83(18)
N30 C92 C93 128.64(17)
C91 C92 C93 126.36(17)
O17 C93 C92 125.58(17)
O17 C93 C88 125.68(18)
C92 C93 C88 108.64(16)
C95 C94 C99 121.79(19)
C95 C94 N30 120.41(18)
C99 C94 N30 117.79(17)
C94 C95 C96 119.3(2)
C94 C95 H95A 120.4
C96 C95 H95A 120.4
C97 C96 C95 119.67(19)
C97 C96 H96A 120.2
C95 C96 H96A 120.2
O20 C97 C98 114.73(19)
O20 C97 C96 124.94(19)
C98 C97 C96 120.32(19)
C97 C98 C99 120.2(2)
C97 C98 H98A 119.9
C99 C98 H98A 119.9
C94 C99 C98 118.75(19)
C94 C99 H99A 120.6
C98 C99 H99A 120.6
O20 C100 H10B 109.5
O20 C100 H10C 109.5
H10B C100 H10C 109.5
O20 C100 H10D 109.5
H10B C100 H10D 109.5
H10C C100 H10D 109.5

loop_
_geom_bond_atom_site_label_1
_geom_bond_atom_site_label_2
_geom_bond_distance
O1 C13 1.210(2)
O2 C10 1.218(2)
O3 C2 1.363(2)
O3 C1 1.431(3)
O4 C17 1.372(2)
O4 C20 1.430(3)
N1 C8 1.350(2)
N1 N2 1.368(2)
N1 C5 1.442(2)
N2 N3 1.318(2)
N3 C9 1.359(3)
N4 N5 1.317(2)
N4 C11 1.362(2)
N5 N6 1.366(2)
N6 C12 1.348(2)
N6 C14 1.437(2)
C1 H1A 0.9800
C1 H1B 0.9800
C1 H1C 0.9800
C2 C3 1.385(3)
C2 C7 1.401(3)
C3 C4 1.389(3)
C3 H3B 0.9500
C4 C5 1.379(3)
C4 H4B 0.9500
C5 C6 1.389(3)
C6 C7 1.378(3)
C6 H6A 0.9500
C7 H7A 0.9500
C8 C9 1.378(3)
C8 C13 1.483(3)
C9 C10 1.480(3)
C10 C11 1.473(3)
C11 C12 1.381(3)
C12 C13 1.484(2)
C14 C15 1.380(3)
C14 C19 1.385(3)
C15 C16 1.392(3)
C15 H15A 0.9500
C16 C17 1.381(3)
C16 H16A 0.9500
C17 C18 1.391(3)
C18 C19 1.376(3)
C18 H18A 0.9500
C19 H19A 0.9500
C20 H20A 0.9800
C20 H20B 0.9800
C20 H20C 0.9800
O5 C33 1.211(2)
O6 C30 1.221(2)
O7 C22 1.368(2)
O7 C21 1.428(2)
O8 C37 1.371(2)
O8 C40 1.432(3)
N7 C28 1.348(2)
N7 N8 1.365(2)
N7 C25 1.443(2)
N8 N9 1.314(2)
N9 C29 1.357(3)
N10 N11 1.312(2)
N10 C31 1.359(3)
N11 N12 1.368(2)
N12 C32 1.357(2)
N12 C34 1.440(2)
C21 H21A 0.9800
C21 H21B 0.9800
C21 H21C 0.9800
C22 C23 1.385(3)
C22 C27 1.395(3)
C23 C24 1.390(3)
C23 H23A 0.9500
C24 C25 1.373(3)
C24 H24A 0.9500
C25 C26 1.383(3)
C26 C27 1.372(3)
C26 H26A 0.9500
C27 H27A 0.9500
C28 C29 1.373(3)
C28 C33 1.491(2)
C29 C30 1.473(3)
C30 C31 1.476(3)
C31 C32 1.383(3)
C32 C33 1.485(3)
C34 C35 1.375(3)
C34 C39 1.392(3)
C35 C36 1.390(3)
C35 H35A 0.9500
C36 C37 1.381(3)
C36 H36A 0.9500
C37 C38 1.389(3)
C38 C39 1.378(3)
C38 H38A 0.9500
C39 H39A 0.9500
C40 H40A 0.9800
C40 H40B 0.9800
C40 H40C 0.9800
O9 C53 1.209(2)
O10 C50 1.213(2)
O11 C42 1.369(2)
O11 C41 1.435(3)
O12 C57 1.365(2)
O12 C60 1.435(3)
N13 C48 1.344(2)
N13 N14 1.363(2)
N13 C45 1.447(2)
N14 N15 1.318(2)
N15 C49 1.356(3)
N16 N17 1.314(2)
N16 C51 1.359(3)
N17 N18 1.365(2)
N18 C52 1.351(2)
N18 C54 1.439(3)
C41 H41A 0.9800
C41 H41B 0.9800
C41 H41C 0.9800
C42 C43 1.374(3)
C42 C47 1.389(3)
C43 C44 1.387(3)
C43 H43A 0.9500
C44 C45 1.372(3)
C44 H44A 0.9500
C45 C46 1.372(3)
C46 C47 1.374(3)
C46 H46A 0.9500
C47 H47A 0.9500
C48 C49 1.381(3)
C48 C53 1.486(3)
C49 C50 1.480(3)
C50 C51 1.480(3)
C51 C52 1.382(3)
C52 C53 1.477(3)
C54 C59 1.387(3)
C54 C55 1.379(3)
C55 C56 1.396(3)
C55 H55A 0.9500
C56 C57 1.385(3)
C56 H56A 0.9500
C57 C58 1.390(3)
C58 C59 1.377(3)
C58 H58A 0.9500
C59 H59A 0.9500
C60 H60A 0.9800
C60 H60B 0.9800
C60 H60C 0.9800
O13 C73 1.209(2)
O14 C70 1.222(2)
O15 C62 1.364(2)
O15 C61 1.425(3)
O16 C77 1.371(2)
O16 C80 1.436(2)
N19 C68 1.348(2)
N19 N20 1.369(2)
N19 C65 1.443(2)
N20 N21 1.315(2)
N21 C69 1.360(3)
N22 N23 1.311(2)
N22 C71 1.353(3)
N23 N24 1.368(2)
N24 C72 1.357(2)
N24 C74 1.437(2)
C61 H61A 0.9800
C61 H61B 0.9800
C61 H61C 0.9800
C62 C67 1.390(3)
C62 C63 1.390(3)
C63 C64 1.376(3)
C63 H63A 0.9500
C64 C65 1.383(3)
C64 H64A 0.9500
C65 C66 1.376(3)
C66 C67 1.388(3)
C66 H66A 0.9500
C67 H67A 0.9500
C68 C69 1.382(3)
C68 C73 1.489(3)
C69 C70 1.468(3)
C70 C71 1.470(3)
C71 C72 1.384(3)
C72 C73 1.477(3)
C74 C79 1.380(3)
C74 C75 1.387(3)
C75 C76 1.379(3)
C75 H75A 0.9500
C76 C77 1.393(3)
C76 H76A 0.9500
C77 C78 1.389(3)
C78 C79 1.385(3)
C78 H78A 0.9500
C79 H79A 0.9500
C80 H80A 0.9800
C80 H80B 0.9800
C80 H80C 0.9800
O17 C93 1.211(2)
O18 C90 1.215(2)
O19 C82 1.370(2)
O19 C81 1.434(3)
O20 C97 1.371(2)
O20 C100 1.428(3)
N25 C88 1.346(3)
N25 N26 1.361(2)
N25 C85 1.439(3)
N26 N27 1.318(3)
N27 C89 1.357(3)
N28 N29 1.320(2)
N28 C91 1.358(3)
N29 N30 1.360(2)
N30 C92 1.352(2)
N30 C94 1.451(2)
C81 H81A 0.9800
C81 H81B 0.9800
C81 H81C 0.9800
C82 C87 1.387(3)
C82 C83 1.395(3)
C83 C84 1.379(3)
C83 H83A 0.9500
C84 C85 1.383(3)
C84 H84A 0.9500
C85 C86 1.381(3)
C86 C87 1.381(3)
C86 H86A 0.9500
C87 H87A 0.9500
C88 C89 1.384(3)
C88 C93 1.481(3)
C89 C90 1.475(3)
C90 C91 1.485(3)
C91 C92 1.375(3)
C92 C93 1.475(3)
C94 C95 1.375(3)
C94 C99 1.382(3)
C95 C96 1.388(3)
C95 H95A 0.9500
C96 C97 1.385(3)
C96 H96A 0.9500
C97 C98 1.388(3)
C98 C99 1.383(3)
C98 H98A 0.9500
C99 H99A 0.9500
C100 H10B 0.9800
C100 H10C 0.9800
C100 H10D 0.9800
